data_2231678
loop_
_publ_author_name
'Wragg, David S.'
'Ahmed, Mohammed A. K.'
'Nilsen, Ola'
'Fjellv\%ag, Helmer'

_publ_section_title
;
 (<i>E</i>)-1-(2-Iodophenyl)-2-phenyldiazene
;
_journal_coeditor_code QM2021
_journal_issue 9
_journal_name_full 'Acta Crystallographica Section E'
_journal_page_first o2326
_journal_paper_doi 10.1107/S1600536811032119
_journal_volume 67
_journal_year 2011
_chemical_formula_iupac 'C12 H9 I N2'
_chemical_formula_moiety 'C12 H9 I N2'
_chemical_formula_sum 'C12 H9 I N2'
_chemical_formula_weight 308.11
_chemical_name_systematic
;
(<i>E</i>)-1-(2-Iodophenyl)-2-phenyldiazene
;
_space_group_IT_number 19
_symmetry_cell_setting orthorhombic
_symmetry_space_group_name_Hall 'P 2ac 2ab'
_symmetry_space_group_name_H-M 'P 21 21 21'
_atom_sites_solution_hydrogens geom
_atom_sites_solution_primary direct
_atom_sites_solution_secondary difmap
_audit_creation_method SHELXL-97
_cell_angle_alpha 90.00
_cell_angle_beta 90.00
_cell_angle_gamma 90.00
_cell_formula_units_Z 4
_cell_length_a 4.628(3)
_cell_length_b 12.801(9)
_cell_length_c 18.312(12)
_cell_measurement_reflns_used 4258
_cell_measurement_temperature 296(2)
_cell_measurement_theta_max 24.99
_cell_measurement_theta_min 2.22
_cell_volume 1084.9(13)
_computing_cell_refinement 'SAINT (Bruker, 2011)'
_computing_data_collection 'APEX2 (Bruker, 2011)'
_computing_data_reduction 'SAINT (Bruker, 2011)'
_computing_molecular_graphics 'DIAMOND (Brandenburg, 2006)'
_computing_publication_material
;
PLATON (Spek, 2009) and publCIF (Westrip, 2010)
;
_computing_structure_refinement 'SHELXL97 (Sheldrick, 2008) in <i>WinGX</i> (Farrugia, 1999)'
_computing_structure_solution 'SHELXS97 (Sheldrick, 2008)'
_diffrn_ambient_temperature 296(2)
_diffrn_measured_fraction_theta_full 0.997
_diffrn_measured_fraction_theta_max 0.997
_diffrn_measurement_device_type 'Bruker APEXII CCD'
_diffrn_measurement_method '\f and \w'
_diffrn_radiation_monochromator graphite
_diffrn_radiation_source 'sealed tube'
_diffrn_radiation_type MoK\a
_diffrn_radiation_wavelength 0.71073
_diffrn_reflns_av_R_equivalents 0.0325
_diffrn_reflns_av_sigmaI/netI 0.0237
_diffrn_reflns_limit_h_max 5
_diffrn_reflns_limit_h_min -5
_diffrn_reflns_limit_k_max 15
_diffrn_reflns_limit_k_min -15
_diffrn_reflns_limit_l_max 21
_diffrn_reflns_limit_l_min -21
_diffrn_reflns_number 10050
_diffrn_reflns_theta_full 25.08
_diffrn_reflns_theta_max 25.08
_diffrn_reflns_theta_min 1.94
_exptl_absorpt_coefficient_mu 2.917
_exptl_absorpt_correction_T_max 0.8218
_exptl_absorpt_correction_T_min 0.783
_exptl_absorpt_correction_type multi-scan
_exptl_absorpt_process_details '(SADABS; Bruker, 2011)'
_exptl_crystal_colour orange
_exptl_crystal_density_diffrn 1.886
_exptl_crystal_density_method 'not measured'
_exptl_crystal_description needle
_exptl_crystal_F_000 592
_exptl_crystal_size_max 1.00
_exptl_crystal_size_mid 0.07
_exptl_crystal_size_min 0.07
_refine_diff_density_max 0.573
_refine_diff_density_min -0.477
_refine_ls_abs_structure_details 'Flack (1983), 763 Friedel pairs'
_refine_ls_abs_structure_Flack 0.08(4)
_refine_ls_extinction_method none
_refine_ls_goodness_of_fit_ref 1.066
_refine_ls_hydrogen_treatment constr
_refine_ls_matrix_type full
_refine_ls_number_parameters 137
_refine_ls_number_reflns 1930
_refine_ls_number_restraints 0
_refine_ls_restrained_S_all 1.066
_refine_ls_R_factor_all 0.0299
_refine_ls_R_factor_gt 0.0282
_refine_ls_shift/su_max 0.001
_refine_ls_shift/su_mean 0.000
_refine_ls_structure_factor_coef Fsqd
_refine_ls_weighting_details 'calc w=1/[\s^2^(Fo^2^)+(0.0345P)^2^+0.6387P] where P=(Fo^2^+2Fc^2^)/3'
_refine_ls_weighting_scheme calc
_refine_ls_wR_factor_gt 0.0691
_refine_ls_wR_factor_ref 0.0701
_reflns_number_gt 1842
_reflns_number_total 1930
_reflns_threshold_expression I>2\s(I)
_cod_data_source_file qm2021.cif
_cod_data_source_block I
_cod_database_code 2231678
_cod_database_fobs_code 2231678

loop_
_symmetry_equiv_pos_as_xyz
'x, y, z'
'x+1/2, -y+1/2, -z'
'-x, y+1/2, -z+1/2'
'-x+1/2, -y, z+1/2'

loop_
_atom_site_type_symbol
_atom_site_label
_atom_site_fract_x
_atom_site_fract_y
_atom_site_fract_z
_atom_site_U_iso_or_equiv
_atom_site_adp_type
_atom_site_calc_flag
_atom_site_refinement_flags
_atom_site_occupancy
_atom_site_symmetry_multiplicity
C C1 0.1092(10) 0.3166(4) 0.1768(3) 0.0549(12) Uani d . 1 1
H H1 -0.0297 0.3672 0.1865 0.066 Uiso calc R 1 1
C C2 0.1881(10) 0.2473(3) 0.2300(3) 0.0521(11) Uani d . 1 1
H H2 0.1032 0.2496 0.2760 0.062 Uiso calc R 1 1
C C3 0.3968(9) 0.1737(3) 0.2138(2) 0.0450(10) Uani d . 1 1
C C4 0.5235(10) 0.1691(3) 0.1465(2) 0.0389(8) Uani d . 1 1
C C5 1.0496(8) 0.0040(3) 0.0680(2) 0.0407(9) Uani d . 1 1
C C6 1.1155(10) -0.0629(3) 0.1240(3) 0.0530(10) Uani d . 1 1
H H6 1.0261 -0.0561 0.1693 0.064 Uiso calc R 1 1
C C7 1.3160(11) -0.1401(4) 0.1121(3) 0.0643(13) Uani d . 1 1
H H7 1.3637 -0.1860 0.1495 0.077 Uiso calc R 1 1
C C8 1.4446(10) -0.1497(4) 0.0459(3) 0.0637(14) Uani d . 1 1
H H8 1.5794 -0.2025 0.0383 0.076 Uiso calc R 1 1
C C9 0.2346(10) 0.3116(3) 0.1090(3) 0.0523(11) Uani d . 1 1
H H9 0.1763 0.3584 0.0731 0.063 Uiso calc R 1 1
C C10 0.4372(8) 0.2417(3) 0.0934(2) 0.0420(10) Uani d . 1 1
H H10 0.5218 0.2408 0.0473 0.050 Uiso calc R 1 1
C C11 1.1796(10) -0.0058(4) 0.0017(3) 0.0550(12) Uani d . 1 1
H H11 1.1331 0.0400 -0.0360 0.066 Uiso calc R 1 1
C C12 1.3793(10) -0.0833(4) -0.0095(3) 0.0638(14) Uani d . 1 1
H H12 1.4693 -0.0903 -0.0546 0.077 Uiso calc R 1 1
N N1 0.8420(7) 0.0855(3) 0.07490(19) 0.0433(8) Uani d . 1 1
N N2 0.7314(7) 0.0892(3) 0.13658(19) 0.0422(8) Uani d . 1 1
I I1 0.51175(8) 0.06841(2) 0.294862(15) 0.06222(13) Uani d . 1 1

loop_
_atom_site_aniso_label
_atom_site_aniso_U_11
_atom_site_aniso_U_22
_atom_site_aniso_U_33
_atom_site_aniso_U_12
_atom_site_aniso_U_13
_atom_site_aniso_U_23
C1 0.050(2) 0.039(2) 0.075(3) 0.0054(19) 0.000(2) -0.010(2)
C2 0.048(3) 0.052(3) 0.056(3) -0.006(2) 0.009(2) -0.013(2)
C3 0.045(2) 0.042(2) 0.048(2) -0.0057(17) -0.0028(18) -0.0042(18)
C4 0.036(2) 0.0332(16) 0.0476(19) 0.003(2) 0.000(2) -0.0029(13)
C5 0.032(2) 0.039(2) 0.051(2) 0.0013(18) -0.0029(18) -0.0058(15)
C6 0.051(2) 0.050(2) 0.058(3) 0.005(2) 0.001(2) 0.002(2)
C7 0.056(3) 0.051(3) 0.086(4) 0.011(2) -0.006(3) 0.006(3)
C8 0.043(3) 0.048(2) 0.100(4) 0.008(2) -0.007(3) -0.021(2)
C9 0.055(3) 0.042(2) 0.060(3) -0.002(2) -0.013(2) 0.003(2)
C10 0.038(2) 0.047(2) 0.041(2) -0.0067(18) -0.0007(17) -0.0027(16)
C11 0.054(3) 0.063(3) 0.049(3) 0.004(2) -0.001(2) -0.005(2)
C12 0.046(2) 0.079(4) 0.066(3) 0.005(3) 0.003(2) -0.025(3)
N1 0.0426(18) 0.040(2) 0.047(2) 0.0022(16) 0.0011(16) -0.0016(15)
N2 0.0394(17) 0.044(2) 0.0433(19) -0.0003(15) 0.0006(15) -0.0031(15)
I1 0.0674(2) 0.0688(2) 0.05044(18) -0.0007(2) 0.0006(2) 0.01231(12)

loop_
_atom_type_symbol
_atom_type_description
_atom_type_scat_dispersion_real
_atom_type_scat_dispersion_imag
_atom_type_scat_source
C C 0.0033 0.0016 'International Tables Vol C Tables 4.2.6.8 and 6.1.1.4'
H H 0.0000 0.0000 'International Tables Vol C Tables 4.2.6.8 and 6.1.1.4'
N N 0.0061 0.0033 'International Tables Vol C Tables 4.2.6.8 and 6.1.1.4'
I I -0.4742 1.8119 'International Tables Vol C Tables 4.2.6.8 and 6.1.1.4'

loop_
_geom_angle_atom_site_label_1
_geom_angle_atom_site_label_2
_geom_angle_atom_site_label_3
_geom_angle
C2 C1 C9 120.1(4)
C2 C1 H1 120.0
C9 C1 H1 120.0
C1 C2 C3 118.5(4)
C1 C2 H2 120.8
C3 C2 H2 120.8
C4 C3 C2 121.5(4)
C4 C3 I1 120.5(3)
C2 C3 I1 118.0(3)
C3 C4 C10 118.3(4)
C3 C4 N2 116.0(3)
C10 C4 N2 125.7(4)
C11 C5 C6 120.8(4)
C11 C5 N1 116.4(4)
C6 C5 N1 122.8(4)
C5 C6 C7 118.7(5)
C5 C6 H6 120.6
C7 C6 H6 120.6
C8 C7 C6 120.3(5)
C8 C7 H7 119.9
C6 C7 H7 119.9
C7 C8 C12 120.9(4)
C7 C8 H8 119.5
C12 C8 H8 119.5
C10 C9 C1 121.7(4)
C10 C9 H9 119.1
C1 C9 H9 119.1
C9 C10 C4 119.9(4)
C9 C10 H10 120.1
C4 C10 H10 120.1
C5 C11 C12 119.8(5)
C5 C11 H11 120.1
C12 C11 H11 120.1
C8 C12 C11 119.5(5)
C8 C12 H12 120.3
C11 C12 H12 120.3
N2 N1 C5 112.8(3)
N1 N2 C4 115.1(3)

loop_
_geom_bond_atom_site_label_1
_geom_bond_atom_site_label_2
_geom_bond_distance
C1 C2 1.367(7)
C1 C9 1.371(7)
C1 H1 0.9300
C2 C3 1.381(6)
C2 H2 0.9300
C3 C4 1.367(6)
C3 I1 2.075(4)
C4 C10 1.403(5)
C4 N2 1.416(5)
C5 C11 1.361(6)
C5 C6 1.370(6)
C5 N1 1.424(5)
C6 C7 1.374(6)
C6 H6 0.9300
C7 C8 1.356(7)
C7 H7 0.9300
C8 C12 1.357(7)
C8 H8 0.9300
C9 C10 1.328(6)
C9 H9 0.9300
C10 H10 0.9300
C11 C12 1.371(7)
C11 H11 0.9300
C12 H12 0.9300
N1 N2 1.241(5)

loop_
_geom_torsion_atom_site_label_1
_geom_torsion_atom_site_label_2
_geom_torsion_atom_site_label_3
_geom_torsion_atom_site_label_4
_geom_torsion
C9 C1 C2 C3 0.6(7)
C1 C2 C3 C4 -0.1(6)
C1 C2 C3 I1 -179.5(3)
C2 C3 C4 C10 0.3(6)
I1 C3 C4 C10 179.6(3)
C2 C3 C4 N2 -179.1(4)
I1 C3 C4 N2 0.2(5)
C11 C5 C6 C7 0.1(7)
N1 C5 C6 C7 179.1(4)
C5 C6 C7 C8 -0.2(7)
C6 C7 C8 C12 0.3(8)
C2 C1 C9 C10 -1.2(7)
C1 C9 C10 C4 1.3(7)
C3 C4 C10 C9 -0.8(6)
N2 C4 C10 C9 178.5(4)
C6 C5 C11 C12 -0.1(7)
N1 C5 C11 C12 -179.2(4)
C7 C8 C12 C11 -0.3(8)
C5 C11 C12 C8 0.1(7)
C11 C5 N1 N2 179.6(4)
C6 C5 N1 N2 0.5(5)
C5 N1 N2 C4 179.9(3)
C3 C4 N2 N1 179.3(4)
C10 C4 N2 N1 0.0(6)

loop_
_cod_related_entry_id
_cod_related_entry_database
_cod_related_entry_code
1 ChemSpider 4341084
